data_7107963
loop_
_publ_author_name
'Fei Yang'
'Yugen Zhu'
'Biao Yu'

_publ_section_title
;
 A dramatic concentration effect on the stereoselectivity of
 N-glycosylation for the synthesis of 2'-deoxy-beta-ribonucleosides
;
_journal_name_full Chem.Commun.
_journal_page_first 7097
_journal_paper_doi 10.1039/c2cc33155a
_journal_volume 48
_journal_year 2012
_chemical_absolute_configuration ad
_chemical_formula_moiety 'C26 H22 Cl2 N4 O7'
_chemical_formula_sum 'C26 H22 Cl2 N4 O7'
_chemical_formula_weight 573.38
_chemical_name_systematic
;
?
;
_space_group_IT_number 19
_symmetry_cell_setting orthorhombic
_symmetry_space_group_name_Hall 'P 2ac 2ab'
_symmetry_space_group_name_H-M 'P 21 21 21'
_atom_sites_solution_hydrogens geom
_atom_sites_solution_primary direct
_atom_sites_solution_secondary difmap
_audit_creation_method SHELXL-97
_cell_angle_alpha 90.00
_cell_angle_beta 90.00
_cell_angle_gamma 90.00
_cell_formula_units_Z 4
_cell_length_a 8.5141(17)
_cell_length_b 11.318(2)
_cell_length_c 26.647(5)
_cell_measurement_reflns_used 4420
_cell_measurement_temperature 295(2)
_cell_measurement_theta_max 66.94
_cell_measurement_theta_min 3.32
_cell_volume 2567.8(8)
_computing_structure_refinement 'SHELXL-97 (Sheldrick, 1997)'
_computing_structure_solution 'SHELXS-97 (Sheldrick, 1990)'
_diffrn_ambient_temperature 295(2)
_diffrn_measured_fraction_theta_full 0.975
_diffrn_measured_fraction_theta_max 0.975
_diffrn_radiation_monochromator graphite
_diffrn_radiation_source 'fine-focus sealed tube'
_diffrn_radiation_type CuK\a
_diffrn_radiation_wavelength 1.54178
_diffrn_reflns_av_R_equivalents 0.0303
_diffrn_reflns_av_sigmaI/netI 0.0425
_diffrn_reflns_limit_h_max 10
_diffrn_reflns_limit_h_min -10
_diffrn_reflns_limit_k_max 13
_diffrn_reflns_limit_k_min -11
_diffrn_reflns_limit_l_max 31
_diffrn_reflns_limit_l_min -25
_diffrn_reflns_number 11972
_diffrn_reflns_theta_full 66.94
_diffrn_reflns_theta_max 66.94
_diffrn_reflns_theta_min 3.32
_exptl_absorpt_coefficient_mu 2.750
_exptl_absorpt_correction_T_max 0.803
_exptl_absorpt_correction_T_min 0.7070
_exptl_absorpt_correction_type multi-scan
_exptl_absorpt_process_details sadabs
_exptl_crystal_colour colourless
_exptl_crystal_density_diffrn 1.483
_exptl_crystal_density_method 'not measured'
_exptl_crystal_description column
_exptl_crystal_F_000 1184
_exptl_crystal_size_max 0.23
_exptl_crystal_size_mid 0.12
_exptl_crystal_size_min 0.08
_refine_diff_density_max 0.143
_refine_diff_density_min -0.224
_refine_diff_density_rms 0.041
_refine_ls_abs_structure_details 'Flack H D (1983), Acta Cryst. A39, 876-881'
_refine_ls_abs_structure_Flack 0.024(15)
_refine_ls_extinction_method none
_refine_ls_goodness_of_fit_ref 1.075
_refine_ls_hydrogen_treatment constr
_refine_ls_matrix_type full
_refine_ls_number_parameters 352
_refine_ls_number_reflns 4396
_refine_ls_number_restraints 0
_refine_ls_restrained_S_all 1.075
_refine_ls_R_factor_all 0.0431
_refine_ls_R_factor_gt 0.0380
_refine_ls_shift/su_max 0.001
_refine_ls_shift/su_mean 0.000
_refine_ls_structure_factor_coef Fsqd
_refine_ls_weighting_details 'calc w=1/[\s^2^(Fo^2^)+(0.0504P)^2^+0.1772P] where P=(Fo^2^+2Fc^2^)/3'
_refine_ls_weighting_scheme calc
_refine_ls_wR_factor_gt 0.0968
_refine_ls_wR_factor_ref 0.1007
_reflns_number_gt 3953
_reflns_number_total 4396
_reflns_threshold_expression >2sigma(I)
_cod_data_source_file c2cc33155a.txt
_cod_data_source_block 362
_cod_original_cell_volume 2567.7(9)
_cod_database_code 7107963

loop_
_symmetry_equiv_pos_as_xyz
'x, y, z'
'-x+1/2, -y, z+1/2'
'-x, y+1/2, -z+1/2'
'x+1/2, -y+1/2, -z'

loop_
_atom_site_label
_atom_site_type_symbol
_atom_site_fract_x
_atom_site_fract_y
_atom_site_fract_z
_atom_site_U_iso_or_equiv
_atom_site_adp_type
_atom_site_occupancy
_atom_site_symmetry_multiplicity
_atom_site_calc_flag
_atom_site_refinement_flags
Cl1 Cl 0.59749(13) 0.29806(9) 0.99107(3) 0.0929(3) Uani 1 1 d .
Cl2 Cl 0.14920(8) 0.38949(9) 0.86469(4) 0.0879(3) Uani 1 1 d .
O1 O 0.90851(19) 0.30156(14) 0.76972(6) 0.0503(4) Uani 1 1 d .
O2 O 0.8544(2) 0.22590(16) 0.66872(6) 0.0534(4) Uani 1 1 d .
O3 O 0.9150(2) 0.2972(2) 0.59324(7) 0.0691(5) Uani 1 1 d .
O4 O 0.2375(3) 0.1016(2) 0.54579(8) 0.0773(6) Uani 1 1 d .
O5 O 1.10417(19) 0.07723(15) 0.79387(6) 0.0518(4) Uani 1 1 d .
O6 O 1.3079(2) 0.04728(17) 0.74194(7) 0.0572(4) Uani 1 1 d .
O7 O 1.6059(3) -0.0080(2) 0.96040(8) 0.0743(6) Uani 1 1 d .
N1 N 0.6647(2) 0.26129(18) 0.80507(7) 0.0472(5) Uani 1 1 d .
N2 N 0.4203(2) 0.32055(18) 0.78420(8) 0.0539(5) Uani 1 1 d .
N3 N 0.6459(3) 0.27759(19) 0.89571(8) 0.0541(5) Uani 1 1 d .
N4 N 0.3901(3) 0.3420(2) 0.92229(9) 0.0641(6) Uani 1 1 d .
C1 C 1.0244(3) 0.2403(2) 0.73963(9) 0.0462(5) Uani 1 1 d .
H1A H 1.1292 0.2656 0.7504 0.055 Uiso 1 1 calc R
C2 C 1.0052(3) 0.1099(2) 0.75197(9) 0.0469(5) Uani 1 1 d .
H2A H 1.0226 0.0593 0.7226 0.056 Uiso 1 1 calc R
C3 C 0.8388(3) 0.1016(2) 0.77139(9) 0.0491(5) Uani 1 1 d .
H3A H 0.8254 0.0347 0.7937 0.059 Uiso 1 1 calc R
H3B H 0.7634 0.0962 0.7442 0.059 Uiso 1 1 calc R
C4 C 0.8246(3) 0.2181(2) 0.79931(9) 0.0482(5) Uani 1 1 d .
H4A H 0.8742 0.2111 0.8324 0.058 Uiso 1 1 calc R
C5 C 0.5571(3) 0.2841(2) 0.76800(9) 0.0507(6) Uani 1 1 d .
H5A H 0.5795 0.2744 0.7341 0.061 Uiso 1 1 calc R
C6 C 0.4392(3) 0.3223(2) 0.83539(9) 0.0476(5) Uani 1 1 d .
C7 C 0.5903(3) 0.2867(2) 0.84929(9) 0.0458(5) Uani 1 1 d .
C8 C 0.5369(4) 0.3073(3) 0.92930(10) 0.0618(7) Uani 1 1 d .
C9 C 0.3421(3) 0.3486(2) 0.87571(11) 0.0566(6) Uani 1 1 d .
C10 C 1.0038(3) 0.2720(2) 0.68576(9) 0.0492(5) Uani 1 1 d .
H10A H 1.0061 0.3572 0.6818 0.059 Uiso 1 1 calc R
H10B H 1.0884 0.2385 0.6660 0.059 Uiso 1 1 calc R
C11 C 0.8224(3) 0.2471(2) 0.61961(9) 0.0495(5) Uani 1 1 d .
C12 C 0.6669(3) 0.2050(2) 0.60391(9) 0.0489(5) Uani 1 1 d .
C13 C 0.6204(3) 0.2303(3) 0.55507(9) 0.0595(7) Uani 1 1 d .
H13A H 0.6874 0.2727 0.5342 0.071 Uiso 1 1 calc R
C14 C 0.4783(3) 0.1938(3) 0.53719(10) 0.0640(7) Uani 1 1 d .
H14A H 0.4503 0.2102 0.5042 0.077 Uiso 1 1 calc R
C15 C 0.3759(3) 0.1330(2) 0.56781(10) 0.0568(6) Uani 1 1 d .
C16 C 0.4180(3) 0.1078(2) 0.61697(9) 0.0556(6) Uani 1 1 d .
H16A H 0.3494 0.0669 0.6378 0.067 Uiso 1 1 calc R
C17 C 0.5629(3) 0.1443(2) 0.63468(9) 0.0532(6) Uani 1 1 d .
H17A H 0.5910 0.1279 0.6677 0.064 Uiso 1 1 calc R
C18 C 0.1255(4) 0.0360(3) 0.57373(12) 0.0692(7) Uani 1 1 d .
H18A H 0.0356 0.0201 0.5531 0.104 Uiso 1 1 calc R
H18B H 0.0936 0.0809 0.6026 0.104 Uiso 1 1 calc R
H18C H 0.1715 -0.0372 0.5845 0.104 Uiso 1 1 calc R
C19 C 1.2562(3) 0.0505(2) 0.78371(10) 0.0458(5) Uani 1 1 d .
C20 C 1.3440(3) 0.0268(2) 0.83050(9) 0.0461(5) Uani 1 1 d .
C21 C 1.4983(3) -0.0109(2) 0.82744(10) 0.0480(5) Uani 1 1 d .
H21A H 1.5414 -0.0264 0.7961 0.058 Uiso 1 1 calc R
C22 C 1.5898(3) -0.0261(2) 0.86954(10) 0.0534(6) Uani 1 1 d .
H22A H 1.6930 -0.0519 0.8666 0.064 Uiso 1 1 calc R
C23 C 1.5263(3) -0.0024(2) 0.91648(10) 0.0564(6) Uani 1 1 d .
C24 C 1.3694(4) 0.0315(3) 0.92015(11) 0.0633(7) Uani 1 1 d .
H24A H 1.3251 0.0449 0.9515 0.076 Uiso 1 1 calc R
C25 C 1.2797(3) 0.0453(2) 0.87771(10) 0.0553(6) Uani 1 1 d .
H25A H 1.1748 0.0672 0.8806 0.066 Uiso 1 1 calc R
C26 C 1.7721(4) -0.0199(4) 0.95794(15) 0.0947(12) Uani 1 1 d .
H26A H 1.8143 -0.0229 0.9913 0.142 Uiso 1 1 calc R
H26B H 1.8158 0.0464 0.9404 0.142 Uiso 1 1 calc R
H26C H 1.7982 -0.0915 0.9405 0.142 Uiso 1 1 calc R

loop_
_atom_site_aniso_label
_atom_site_aniso_U_11
_atom_site_aniso_U_22
_atom_site_aniso_U_33
_atom_site_aniso_U_23
_atom_site_aniso_U_13
_atom_site_aniso_U_12
Cl1 0.1084(6) 0.1224(7) 0.0479(4) -0.0113(4) -0.0023(4) -0.0053(6)
Cl2 0.0464(3) 0.1092(6) 0.1080(6) -0.0252(5) 0.0093(4) 0.0128(4)
O1 0.0459(8) 0.0492(8) 0.0557(10) -0.0023(7) 0.0073(7) -0.0013(7)
O2 0.0525(8) 0.0605(10) 0.0471(9) 0.0067(7) -0.0049(7) -0.0074(8)
O3 0.0568(10) 0.0994(15) 0.0513(10) 0.0131(10) 0.0045(9) -0.0030(11)
O4 0.0632(12) 0.1077(17) 0.0611(12) 0.0169(12) -0.0106(10) -0.0109(12)
O5 0.0405(8) 0.0635(10) 0.0513(9) 0.0059(8) 0.0010(7) 0.0091(8)
O6 0.0471(9) 0.0733(12) 0.0513(10) 0.0020(8) 0.0048(8) 0.0044(8)
O7 0.0768(14) 0.0882(15) 0.0580(12) 0.0072(10) -0.0158(11) 0.0016(12)
N1 0.0409(9) 0.0537(11) 0.0470(11) 0.0006(8) -0.0010(8) 0.0014(9)
N2 0.0422(9) 0.0586(12) 0.0608(13) -0.0015(10) -0.0034(9) 0.0024(9)
N3 0.0568(11) 0.0578(12) 0.0475(11) -0.0038(9) -0.0004(10) -0.0039(11)
N4 0.0638(14) 0.0691(14) 0.0592(14) -0.0126(11) 0.0148(12) -0.0080(12)
C1 0.0354(9) 0.0513(13) 0.0519(13) -0.0028(10) -0.0008(9) -0.0004(10)
C2 0.0422(11) 0.0516(13) 0.0469(13) 0.0017(10) -0.0034(10) 0.0053(10)
C3 0.0419(11) 0.0468(12) 0.0587(15) 0.0054(11) -0.0026(10) 0.0006(10)
C4 0.0393(11) 0.0567(14) 0.0488(13) 0.0042(10) 0.0000(10) -0.0003(10)
C5 0.0477(12) 0.0577(14) 0.0468(13) 0.0025(11) -0.0041(10) 0.0018(11)
C6 0.0386(11) 0.0483(13) 0.0558(14) -0.0049(10) 0.0038(10) -0.0016(9)
C7 0.0458(11) 0.0454(12) 0.0463(12) -0.0041(9) 0.0015(10) -0.0038(10)
C8 0.0691(16) 0.0653(16) 0.0510(15) -0.0088(12) 0.0049(13) -0.0102(14)
C9 0.0436(12) 0.0568(14) 0.0695(18) -0.0104(12) 0.0056(12) -0.0011(11)
C10 0.0440(11) 0.0532(14) 0.0504(13) 0.0016(10) 0.0012(10) -0.0067(11)
C11 0.0523(13) 0.0537(13) 0.0426(13) 0.0028(10) 0.0013(10) 0.0089(11)
C12 0.0528(13) 0.0509(13) 0.0428(12) -0.0001(10) 0.0010(10) 0.0102(11)
C13 0.0568(14) 0.0781(18) 0.0436(13) 0.0072(12) 0.0044(11) 0.0043(13)
C14 0.0597(15) 0.089(2) 0.0429(14) 0.0111(14) -0.0048(12) 0.0030(15)
C15 0.0539(14) 0.0634(15) 0.0529(15) 0.0015(11) -0.0065(12) 0.0090(12)
C16 0.0581(13) 0.0545(14) 0.0541(14) 0.0043(11) 0.0037(12) -0.0011(13)
C17 0.0619(14) 0.0538(14) 0.0440(13) 0.0029(10) -0.0074(12) 0.0026(11)
C18 0.0597(16) 0.0766(18) 0.0714(19) 0.0018(14) 0.0027(14) -0.0004(14)
C19 0.0416(11) 0.0421(12) 0.0537(15) 0.0019(10) -0.0006(11) -0.0013(9)
C20 0.0457(11) 0.0405(11) 0.0522(14) 0.0041(9) 0.0017(10) -0.0016(10)
C21 0.0423(12) 0.0485(13) 0.0531(14) -0.0003(10) 0.0002(10) -0.0042(10)
C22 0.0413(10) 0.0553(13) 0.0637(16) 0.0058(11) -0.0029(12) 0.0007(11)
C23 0.0607(15) 0.0552(15) 0.0532(15) 0.0077(11) -0.0067(12) -0.0031(12)
C24 0.0668(16) 0.0716(17) 0.0515(15) 0.0025(13) 0.0050(13) 0.0060(14)
C25 0.0468(12) 0.0646(15) 0.0546(15) 0.0050(12) 0.0031(11) 0.0056(11)
C26 0.074(2) 0.125(3) 0.086(2) 0.010(2) -0.032(2) 0.000(2)

loop_
_atom_type_symbol
_atom_type_description
_atom_type_scat_dispersion_real
_atom_type_scat_dispersion_imag
_atom_type_scat_source
C C 0.0181 0.0091 'International Tables Vol C Tables 4.2.6.8 and 6.1.1.4'
H H 0.0000 0.0000 'International Tables Vol C Tables 4.2.6.8 and 6.1.1.4'
N N 0.0311 0.0180 'International Tables Vol C Tables 4.2.6.8 and 6.1.1.4'
O O 0.0492 0.0322 'International Tables Vol C Tables 4.2.6.8 and 6.1.1.4'
Cl Cl 0.3639 0.7018 'International Tables Vol C Tables 4.2.6.8 and 6.1.1.4'

loop_
_geom_angle_atom_site_label_1
_geom_angle_atom_site_label_2
_geom_angle_atom_site_label_3
_geom_angle
C4 O1 C1 109.34(17)
C11 O2 C10 114.49(19)
C15 O4 C18 119.4(2)
C19 O5 C2 117.30(18)
C23 O7 C26 117.5(3)
C7 N1 C5 105.7(2)
C7 N1 C4 126.5(2)
C5 N1 C4 127.7(2)
C5 N2 C6 103.2(2)
C7 N3 C8 110.9(2)
C9 N4 C8 116.5(2)
O1 C1 C10 109.74(19)
O1 C1 C2 105.76(18)
C10 C1 C2 115.4(2)
O1 C1 H1A 108.6
C10 C1 H1A 108.6
C2 C1 H1A 108.6
O5 C2 C3 105.43(18)
O5 C2 C1 110.61(19)
C3 C2 C1 103.59(19)
O5 C2 H2A 112.2
C3 C2 H2A 112.2
C1 C2 H2A 112.2
C2 C3 C4 100.84(19)
C2 C3 H3A 111.6
C4 C3 H3A 111.6
C2 C3 H3B 111.6
C4 C3 H3B 111.6
H3A C3 H3B 109.4
O1 C4 N1 107.79(19)
O1 C4 C3 105.38(18)
N1 C4 C3 114.7(2)
O1 C4 H4A 109.6
N1 C4 H4A 109.6
C3 C4 H4A 109.6
N2 C5 N1 114.6(2)
N2 C5 H5A 122.7
N1 C5 H5A 122.7
N2 C6 C9 134.6(2)
N2 C6 C7 111.5(2)
C9 C6 C7 113.9(2)
N3 C7 N1 128.3(2)
N3 C7 C6 126.7(2)
N1 C7 C6 105.0(2)
N4 C8 N3 129.6(3)
N4 C8 Cl1 115.7(2)
N3 C8 Cl1 114.6(2)
N4 C9 C6 122.4(2)
N4 C9 Cl2 118.2(2)
C6 C9 Cl2 119.4(2)
O2 C10 C1 108.60(18)
O2 C10 H10A 110.0
C1 C10 H10A 110.0
O2 C10 H10B 110.0
C1 C10 H10B 110.0
H10A C10 H10B 108.4
O3 C11 O2 121.1(2)
O3 C11 C12 125.4(2)
O2 C11 C12 113.4(2)
C17 C12 C13 118.2(2)
C17 C12 C11 124.6(2)
C13 C12 C11 117.2(2)
C14 C13 C12 121.1(3)
C14 C13 H13A 119.4
C12 C13 H13A 119.4
C13 C14 C15 120.4(2)
C13 C14 H14A 119.8
C15 C14 H14A 119.8
O4 C15 C14 115.0(2)
O4 C15 C16 125.2(3)
C14 C15 C16 119.9(2)
C17 C16 C15 119.4(2)
C17 C16 H16A 120.3
C15 C16 H16A 120.3
C16 C17 C12 121.0(2)
C16 C17 H17A 119.5
C12 C17 H17A 119.5
O4 C18 H18A 109.5
O4 C18 H18B 109.5
H18A C18 H18B 109.5
O4 C18 H18C 109.5
H18A C18 H18C 109.5
H18B C18 H18C 109.5
O6 C19 O5 122.9(2)
O6 C19 C20 126.4(2)
O5 C19 C20 110.8(2)
C21 C20 C25 118.3(2)
C21 C20 C19 119.1(2)
C25 C20 C19 122.5(2)
C22 C21 C20 121.9(2)
C22 C21 H21A 119.1
C20 C21 H21A 119.1
C21 C22 C23 119.3(2)
C21 C22 H22A 120.3
C23 C22 H22A 120.3
O7 C23 C22 125.1(3)
O7 C23 C24 115.6(3)
C22 C23 C24 119.3(3)
C25 C24 C23 120.4(3)
C25 C24 H24A 119.8
C23 C24 H24A 119.8
C24 C25 C20 120.6(2)
C24 C25 H25A 119.7
C20 C25 H25A 119.7
O7 C26 H26A 109.5
O7 C26 H26B 109.5
H26A C26 H26B 109.5
O7 C26 H26C 109.5
H26A C26 H26C 109.5
H26B C26 H26C 109.5

loop_
_geom_bond_atom_site_label_1
_geom_bond_atom_site_label_2
_geom_bond_distance
Cl1 C8 1.728(3)
Cl2 C9 1.731(3)
O1 C4 1.422(3)
O1 C1 1.448(3)
O2 C11 1.358(3)
O2 C10 1.448(3)
O3 C11 1.199(3)
O4 C15 1.363(3)
O4 C18 1.420(4)
O5 C19 1.357(3)
O5 C2 1.446(3)
O6 C19 1.197(3)
O7 C23 1.354(3)
O7 C26 1.423(4)
N1 C7 1.369(3)
N1 C5 1.372(3)
N1 C4 1.455(3)
N2 C5 1.309(3)
N2 C6 1.374(3)
N3 C7 1.329(3)
N3 C8 1.332(3)
N4 C9 1.309(4)
N4 C8 1.323(4)
C1 C10 1.490(3)
C1 C2 1.521(3)
C1 H1A 0.9800
C2 C3 1.512(3)
C2 H2A 0.9800
C3 C4 1.519(3)
C3 H3A 0.9700
C3 H3B 0.9700
C4 H4A 0.9800
C5 H5A 0.9300
C6 C9 1.388(3)
C6 C7 1.397(3)
C10 H10A 0.9700
C10 H10B 0.9700
C11 C12 1.468(4)
C12 C17 1.389(4)
C12 C13 1.390(3)
C13 C14 1.364(4)
C13 H13A 0.9300
C14 C15 1.378(4)
C14 H14A 0.9300
C15 C16 1.388(3)
C16 C17 1.384(4)
C16 H16A 0.9300
C17 H17A 0.9300
C18 H18A 0.9600
C18 H18B 0.9600
C18 H18C 0.9600
C19 C20 1.478(3)
C20 C21 1.383(3)
C20 C25 1.388(3)
C21 C22 1.377(3)
C21 H21A 0.9300
C22 C23 1.389(4)
C22 H22A 0.9300
C23 C24 1.394(4)
C24 C25 1.373(4)
C24 H24A 0.9300
C25 H25A 0.9300
C26 H26A 0.9600
C26 H26B 0.9600
C26 H26C 0.9600

loop_
_geom_torsion_atom_site_label_1
_geom_torsion_atom_site_label_2
_geom_torsion_atom_site_label_3
_geom_torsion_atom_site_label_4
_geom_torsion
C4 O1 C1 C10 126.1(2)
C4 O1 C1 C2 0.9(2)
C19 O5 C2 C3 164.9(2)
C19 O5 C2 C1 -83.7(2)
O1 C1 C2 O5 -89.8(2)
C10 C1 C2 O5 148.73(19)
O1 C1 C2 C3 22.8(2)
C10 C1 C2 C3 -98.7(2)
O5 C2 C3 C4 80.3(2)
C1 C2 C3 C4 -36.0(2)
C1 O1 C4 N1 -147.27(19)
C1 O1 C4 C3 -24.4(2)
C7 N1 C4 O1 -120.5(2)
C5 N1 C4 O1 60.1(3)
C7 N1 C4 C3 122.5(2)
C5 N1 C4 C3 -56.9(3)
C2 C3 C4 O1 37.5(2)
C2 C3 C4 N1 155.8(2)
C6 N2 C5 N1 0.2(3)
C7 N1 C5 N2 -0.7(3)
C4 N1 C5 N2 178.9(2)
C5 N2 C6 C9 -178.0(3)
C5 N2 C6 C7 0.3(3)
C8 N3 C7 N1 -178.2(2)
C8 N3 C7 C6 0.1(4)
C5 N1 C7 N3 179.3(2)
C4 N1 C7 N3 -0.2(4)
C5 N1 C7 C6 0.8(3)
C4 N1 C7 C6 -178.8(2)
N2 C6 C7 N3 -179.3(2)
C9 C6 C7 N3 -0.6(4)
N2 C6 C7 N1 -0.7(3)
C9 C6 C7 N1 178.0(2)
C9 N4 C8 N3 0.2(5)
C9 N4 C8 Cl1 -179.5(2)
C7 N3 C8 N4 0.2(4)
C7 N3 C8 Cl1 179.88(19)
C8 N4 C9 C6 -0.8(4)
C8 N4 C9 Cl2 178.1(2)
N2 C6 C9 N4 179.2(3)
C7 C6 C9 N4 1.0(4)
N2 C6 C9 Cl2 0.3(4)
C7 C6 C9 Cl2 -177.91(19)
C11 O2 C10 C1 -178.8(2)
O1 C1 C10 O2 -66.2(2)
C2 C1 C10 O2 53.2(3)
C10 O2 C11 O3 2.0(3)
C10 O2 C11 C12 -177.0(2)
O3 C11 C12 C17 178.3(3)
O2 C11 C12 C17 -2.9(3)
O3 C11 C12 C13 -3.2(4)
O2 C11 C12 C13 175.7(2)
C17 C12 C13 C14 -1.8(4)
C11 C12 C13 C14 179.6(3)
C12 C13 C14 C15 1.4(5)
C18 O4 C15 C14 178.4(3)
C18 O4 C15 C16 -1.2(4)
C13 C14 C15 O4 179.8(3)
C13 C14 C15 C16 -0.5(4)
O4 C15 C16 C17 179.6(3)
C14 C15 C16 C17 0.0(4)
C15 C16 C17 C12 -0.4(4)
C13 C12 C17 C16 1.2(4)
C11 C12 C17 C16 179.8(2)
C2 O5 C19 O6 -3.8(3)
C2 O5 C19 C20 176.26(19)
O6 C19 C20 C21 -4.8(4)
O5 C19 C20 C21 175.1(2)
O6 C19 C20 C25 172.6(3)
O5 C19 C20 C25 -7.5(3)
C25 C20 C21 C22 -2.4(4)
C19 C20 C21 C22 175.2(2)
C20 C21 C22 C23 -0.4(4)
C26 O7 C23 C22 10.8(5)
C26 O7 C23 C24 -168.3(3)
C21 C22 C23 O7 -176.4(2)
C21 C22 C23 C24 2.7(4)
O7 C23 C24 C25 177.0(3)
C22 C23 C24 C25 -2.2(4)
C23 C24 C25 C20 -0.6(4)
C21 C20 C25 C24 2.9(4)
C19 C20 C25 C24 -174.6(3)
